data_1554379
loop_
_publ_author_name
'Zhang, Changyuan'
'Chen, Lianfen'
'Chen, Kai'
'Wang, Chuntao'
'Xu, Zurong'
'Jiang, Huanfeng'
'Zhu, Shifa'

_publ_section_title
;
 Cu(i)-Catalyzed stereoselective synthesis of trisubstituted Z-enol esters
 via interrupting the 1,3-O-transposition reaction
;
_journal_issue 16
_journal_name_full 'Organic Chemistry Frontiers'
_journal_page_first 2510
_journal_paper_doi 10.1039/C8QO00664D
_journal_volume 5
_journal_year 2018
_chemical_formula_moiety 'C32 H27 N O5 S'
_chemical_formula_sum 'C32 H27 N O5 S'
_chemical_formula_weight 537.60
_chemical_name_systematic 6o
_space_group_crystal_system triclinic
_space_group_IT_number 2
_space_group_name_Hall '-P 1'
_space_group_name_H-M_alt 'P -1'
_atom_sites_solution_hydrogens geom
_atom_sites_solution_primary direct
_audit_creation_date 2017-07-25
_audit_creation_method
;
Olex2 1.2
(compiled 2017.03.28 svn.r3405 for OlexSys, GUI svn.r5337)
;
_audit_update_record
;
2018-07-04 deposited with the CCDC.
2018-07-18 downloaded from the CCDC.
;
_cell_angle_alpha 66.455(10)
_cell_angle_beta 73.203(9)
_cell_angle_gamma 66.317(11)
_cell_formula_units_Z 2
_cell_length_a 10.2760(12)
_cell_length_b 12.5669(14)
_cell_length_c 13.0463(13)
_cell_measurement_reflns_used 3513
_cell_measurement_temperature 268(40)
_cell_measurement_theta_max 26.2490
_cell_measurement_theta_min 4.1570
_cell_volume 1397.8(3)
_computing_cell_refinement 'CrysAlisPro 1.171.38.43f (Rigaku OD, 2015)'
_computing_data_collection 'CrysAlisPro 1.171.38.43f (Rigaku OD, 2015)'
_computing_data_reduction 'CrysAlisPro 1.171.38.43f (Rigaku OD, 2015)'
_computing_molecular_graphics 'Olex2 (Dolomanov et al., 2009)'
_computing_publication_material 'Olex2 (Dolomanov et al., 2009)'
_computing_structure_refinement 'ShelXL (Sheldrick, 2015)'
_computing_structure_solution 'ShelXT (Sheldrick, 2015)'
_diffrn_ambient_environment N~2~
_diffrn_ambient_temperature 268(40)
_diffrn_detector 'CCD plate'
_diffrn_detector_area_resol_mean 5.2684
_diffrn_detector_type AtlasS2
_diffrn_measured_fraction_theta_full 0.998
_diffrn_measured_fraction_theta_max 0.839
_diffrn_measurement_details
;
List of Runs (angles in degrees, time in seconds):

  # Type    Start    End  Width  t~exp~   \w     \q     \k     \f   Frames
#--------------------------------------------------------------------------
  1  \w    -28.00  53.00   1.00    1.50    --   11.74  19.00  90.00   81
  2  \w     25.00  52.00   1.00    1.50    --   11.74  77.00 150.00   27
  3  \w    -12.00  57.00   1.00    1.50    --   11.74  37.00   0.00   69
  4  \w    -17.00  27.00   1.00    1.50    --  -11.59 -99.00   0.00   44
  5  \w    -17.00  53.00   1.00    1.50    --   11.74 -99.00 150.00   70
  6  \w    -40.00  12.00   1.00    1.50    --   11.74 -37.00-150.00   52
;
_diffrn_measurement_device 'four-circle diffractometer'
_diffrn_measurement_device_type 'SuperNova, Dual, Cu at zero, AtlasS2'
_diffrn_measurement_method '\w scans'
_diffrn_orient_matrix_type 'CrysAlisPro convention (1999,Acta A55,543-557)'
_diffrn_orient_matrix_UB_11 0.0427713000
_diffrn_orient_matrix_UB_12 0.0163702000
_diffrn_orient_matrix_UB_13 -0.0534865000
_diffrn_orient_matrix_UB_21 0.0439201000
_diffrn_orient_matrix_UB_22 0.0112520000
_diffrn_orient_matrix_UB_23 0.0249872000
_diffrn_orient_matrix_UB_31 0.0453760000
_diffrn_orient_matrix_UB_32 -0.0620255000
_diffrn_orient_matrix_UB_33 0.0107867000
_diffrn_radiation_monochromator mirror
_diffrn_radiation_probe x-ray
_diffrn_radiation_type MoK\a
_diffrn_radiation_wavelength 0.71073
_diffrn_reflns_av_R_equivalents 0.0428
_diffrn_reflns_av_unetI/netI 0.0722
_diffrn_reflns_Laue_measured_fraction_full 0.998
_diffrn_reflns_Laue_measured_fraction_max 0.839
_diffrn_reflns_limit_h_max 13
_diffrn_reflns_limit_h_min -14
_diffrn_reflns_limit_k_max 17
_diffrn_reflns_limit_k_min -16
_diffrn_reflns_limit_l_max 17
_diffrn_reflns_limit_l_min -16
_diffrn_reflns_number 12753
_diffrn_reflns_point_group_measured_fraction_full 0.998
_diffrn_reflns_point_group_measured_fraction_max 0.839
_diffrn_reflns_theta_full 26.000
_diffrn_reflns_theta_max 29.511
_diffrn_reflns_theta_min 3.312
_diffrn_source 'micro-focus sealed X-ray tube'
_diffrn_source_type 'SuperNova (Mo) X-ray Source'
_exptl_absorpt_coefficient_mu 0.157
_exptl_absorpt_correction_T_max 1.00000
_exptl_absorpt_correction_T_min 0.60822
_exptl_absorpt_correction_type multi-scan
_exptl_absorpt_process_details
;
CrysAlisPro 1.171.38.43f (Rigaku Oxford Diffraction, 2015)
Empirical absorption correction using spherical harmonics,
 implemented in SCALE3 ABSPACK scaling algorithm.
;
_exptl_crystal_colour colorless
_exptl_crystal_density_diffrn 1.277
_exptl_crystal_description block
_exptl_crystal_F_000 564
_exptl_crystal_size_max 0.21
_exptl_crystal_size_mid 0.16
_exptl_crystal_size_min 0.12
_refine_diff_density_max 0.322
_refine_diff_density_min -0.342
_refine_diff_density_rms 0.040
_refine_ls_extinction_coef 0.031(2)
_refine_ls_extinction_expression Fc^*^=kFc[1+0.001xFc^2^\l^3^/sin(2\q)]^-1/4^
_refine_ls_extinction_method 'SHELXL-2017/1 (Sheldrick 2017)'
_refine_ls_goodness_of_fit_ref 1.064
_refine_ls_hydrogen_treatment constr
_refine_ls_matrix_type full
_refine_ls_number_parameters 355
_refine_ls_number_reflns 6547
_refine_ls_number_restraints 1
_refine_ls_restrained_S_all 1.064
_refine_ls_R_factor_all 0.1099
_refine_ls_R_factor_gt 0.0613
_refine_ls_shift/su_max 0.000
_refine_ls_shift/su_mean 0.000
_refine_ls_structure_factor_coef Fsqd
_refine_ls_weighting_details 'w=1/[\s^2^(Fo^2^)+(0.0586P)^2^+0.0024P] where P=(Fo^2^+2Fc^2^)/3'
_refine_ls_weighting_scheme calc
_refine_ls_wR_factor_gt 0.1333
_refine_ls_wR_factor_ref 0.1707
_reflns_Friedel_coverage 0.000
_reflns_number_gt 3584
_reflns_number_total 6547
_reflns_threshold_expression 'I > 2\s(I)'
_cod_data_source_file c8qo00664d2.cif
_cod_data_source_block exp_765
_cod_original_cell_volume 1397.7(3)
_cod_database_code 1554379
_shelx_shelxl_version_number 2017/1
_shelx_space_group_comment
;
The symmetry employed for this shelxl refinement is uniquely defined
by the following loop, which should always be used as a source of
symmetry information in preference to the above space-group names.
They are only intended as comments.
;
_shelx_estimated_absorpt_t_max 0.981
_shelx_estimated_absorpt_t_min 0.968
_reflns_odcompleteness_completeness 99.77
_reflns_odcompleteness_iscentric 1
_reflns_odcompleteness_theta 26.32
_olex2_refinement_description
;
1. Fixed Uiso
 At 1.2 times of:
  All C(H) groups
 At 1.5 times of:
  All C(H,H,H) groups
2. Restrained distances
 C28-C29
 1.38 with sigma of 0.02
3.a Aromatic/amide H refined with riding coordinates:
 C12(H12), C8(H8), C2(H2), C3(H3), C6(H6), C14(H14), C18(H18), C17(H17),
 C25(H25), C5(H5), C16(H16), C24(H24), C31(H31), C15(H15), C21(H21), C23(H23),
 C27(H27), C22(H22), C28(H28), C30(H30), C29(H29)
3.b Idealised Me refined as rotating group:
 C11(H11A,H11B,H11C), C32(H32A,H32B,H32C)
;
_olex2_date_sample_data_collection 2017-07-25
_olex2_submission_special_instructions 'No special instructions were received'
_oxdiff_exptl_absorpt_empirical_details
;
Empirical correction (ABSPACK) includes:
- Absorption correction using spherical harmonics
- Frame scaling
- Detector area scaling
;
_oxdiff_exptl_absorpt_empirical_full_max 1.831
_oxdiff_exptl_absorpt_empirical_full_min 0.646

loop_
_space_group_symop_operation_xyz
'x, y, z'
'-x, -y, -z'

loop_
_atom_site_label
_atom_site_type_symbol
_atom_site_fract_x
_atom_site_fract_y
_atom_site_fract_z
_atom_site_U_iso_or_equiv
_atom_site_adp_type
_atom_site_occupancy
_atom_site_site_symmetry_order
_atom_site_calc_flag
_atom_site_refinement_flags_posn
S001 S 0.41491(7) 0.43773(5) 0.27318(5) 0.0614(2) Uani 1 1 d .
O002 O 0.31071(16) 0.16052(13) 0.71154(13) 0.0512(4) Uani 1 1 d .
O003 O 0.4095(2) 0.31397(16) 0.51582(15) 0.0721(5) Uani 1 1 d .
O004 O 0.3881(2) 0.46081(15) 0.16394(14) 0.0791(6) Uani 1 1 d .
O005 O 0.55924(18) 0.38948(15) 0.29516(17) 0.0770(6) Uani 1 1 d .
N006 N 0.3332(2) 0.33342(16) 0.36033(16) 0.0533(5) Uani 1 1 d .
O007 O 0.5376(2) 0.03481(18) 0.71964(18) 0.0807(6) Uani 1 1 d .
C13 C 0.1422(3) -0.1287(2) 0.88035(19) 0.0521(6) Uani 1 1 d .
C9 C 0.2994(2) 0.10647(19) 0.64134(19) 0.0476(5) Uani 1 1 d .
C10 C 0.2595(2) -0.00469(19) 0.69907(19) 0.0476(5) Uani 1 1 d .
C12 C 0.1949(2) -0.0258(2) 0.8069(2) 0.0518(6) Uani 1 1 d .
H12 H 0.181755 0.032181 0.839494 0.062 Uiso 1 1 calc R
C1 C 0.3234(2) 0.5699(2) 0.3125(2) 0.0518(6) Uani 1 1 d .
C7 C 0.3562(2) 0.2752(2) 0.4736(2) 0.0534(6) Uani 1 1 d .
C19 C 0.4417(3) 0.1169(2) 0.7454(2) 0.0553(6) Uani 1 1 d .
C20 C 0.4438(3) 0.1818(2) 0.8172(2) 0.0573(6) Uani 1 1 d .
C8 C 0.3152(2) 0.1637(2) 0.52974(19) 0.0526(6) Uani 1 1 d .
H8 H 0.298988 0.130454 0.484263 0.063 Uiso 1 1 calc R
C2 C 0.3792(2) 0.5950(2) 0.3806(2) 0.0589(7) Uani 1 1 d .
H2 H 0.465384 0.541376 0.406623 0.071 Uiso 1 1 calc R
C3 C 0.3070(3) 0.7002(2) 0.4104(2) 0.0637(7) Uani 1 1 d .
H3 H 0.344721 0.716893 0.456943 0.076 Uiso 1 1 calc R
C11 C 0.2841(3) -0.0844(2) 0.6313(2) 0.0623(7) Uani 1 1 d .
H11A H 0.235966 -0.036741 0.566231 0.093 Uiso 1 1 calc GR
H11B H 0.246861 -0.150623 0.676835 0.093 Uiso 1 1 calc GR
H11C H 0.385360 -0.117145 0.607040 0.093 Uiso 1 1 calc GR
C6 C 0.1946(3) 0.6496(2) 0.2721(2) 0.0628(7) Uani 1 1 d .
H6 H 0.156833 0.632894 0.225659 0.075 Uiso 1 1 calc R
C14 C 0.0004(3) -0.1043(3) 0.9356(2) 0.0679(7) Uani 1 1 d .
H14 H -0.059250 -0.023216 0.923525 0.082 Uiso 1 1 calc R
C18 C 0.2284(3) -0.2498(2) 0.9020(2) 0.0633(7) Uani 1 1 d .
H18 H 0.323749 -0.268972 0.867189 0.076 Uiso 1 1 calc R
C26 C 0.2100(3) 0.3332(2) 0.3284(2) 0.0636(7) Uani 1 1 d .
C4 C 0.1792(3) 0.7811(2) 0.3717(2) 0.0643(7) Uani 1 1 d .
C17 C 0.1740(4) -0.3440(2) 0.9758(2) 0.0805(9) Uani 1 1 d .
H17 H 0.232702 -0.425583 0.990260 0.097 Uiso 1 1 calc R
C25 C 0.3445(3) 0.2945(3) 0.8178(2) 0.0672(7) Uani 1 1 d .
H25 H 0.272542 0.331536 0.772761 0.081 Uiso 1 1 calc R
C5 C 0.1252(3) 0.7544(2) 0.3033(2) 0.0704(8) Uani 1 1 d .
H5 H 0.039183 0.808432 0.277287 0.084 Uiso 1 1 calc R
C16 C 0.0332(4) -0.3151(3) 1.0267(3) 0.0895(10) Uani 1 1 d .
H16 H -0.003699 -0.377531 1.075421 0.107 Uiso 1 1 calc R
C24 C 0.3514(4) 0.3525(3) 0.8852(3) 0.0851(9) Uani 1 1 d .
H24 H 0.284132 0.428750 0.885425 0.102 Uiso 1 1 calc R
C31 C 0.0745(3) 0.3929(3) 0.3735(3) 0.0868(10) Uani 1 1 d .
H31 H 0.062820 0.433342 0.423383 0.104 Uiso 1 1 calc R
C15 C -0.0529(4) -0.1962(3) 1.0066(3) 0.0858(9) Uani 1 1 d .
H15 H -0.148251 -0.177548 1.041332 0.103 Uiso 1 1 calc R
C21 C 0.5509(4) 0.1287(3) 0.8828(3) 0.0863(9) Uani 1 1 d .
H21 H 0.619939 0.053429 0.881557 0.104 Uiso 1 1 calc R
C23 C 0.4568(5) 0.2984(4) 0.9517(3) 0.0995(11) Uani 1 1 d .
H23 H 0.460922 0.337450 0.997496 0.119 Uiso 1 1 calc R
C27 C 0.2310(5) 0.2718(3) 0.2559(3) 0.1087(13) Uani 1 1 d .
H27 H 0.323081 0.230783 0.226485 0.130 Uiso 1 1 calc R
C32 C 0.1031(4) 0.8975(3) 0.4023(3) 0.1020(12) Uani 1 1 d .
H32A H 0.040425 0.881205 0.473163 0.153 Uiso 1 1 calc GR
H32B H 0.047576 0.958944 0.344380 0.153 Uiso 1 1 calc GR
H32C H 0.172780 0.926439 0.408823 0.153 Uiso 1 1 calc GR
C22 C 0.5559(5) 0.1872(4) 0.9506(3) 0.1059(12) Uani 1 1 d .
H22 H 0.627463 0.150386 0.995997 0.127 Uiso 1 1 calc R
C28 C 0.1097(11) 0.2728(7) 0.2276(6) 0.186(4) Uani 1 1 d D
H28 H 0.120804 0.232330 0.177938 0.223 Uiso 1 1 calc R
C30 C -0.0453(5) 0.3926(5) 0.3442(5) 0.143(2) Uani 1 1 d .
H30 H -0.138023 0.432699 0.373501 0.172 Uiso 1 1 calc R
C29 C -0.0222(11) 0.3311(8) 0.2705(7) 0.206(6) Uani 1 1 d D
H29 H -0.101066 0.330057 0.250048 0.247 Uiso 1 1 calc R

loop_
_atom_site_aniso_label
_atom_site_aniso_U_11
_atom_site_aniso_U_22
_atom_site_aniso_U_33
_atom_site_aniso_U_23
_atom_site_aniso_U_13
_atom_site_aniso_U_12
S001 0.0651(4) 0.0495(4) 0.0536(4) -0.0138(3) 0.0036(3) -0.0145(3)
O002 0.0527(9) 0.0527(9) 0.0501(9) -0.0187(7) -0.0095(7) -0.0161(7)
O003 0.0860(13) 0.0799(12) 0.0635(12) -0.0054(9) -0.0268(10) -0.0469(10)
O004 0.1183(16) 0.0600(10) 0.0449(10) -0.0154(8) 0.0020(10) -0.0267(10)
O005 0.0512(10) 0.0581(10) 0.0949(15) -0.0191(10) 0.0094(9) -0.0115(8)
N006 0.0620(12) 0.0519(11) 0.0429(11) -0.0124(8) -0.0083(9) -0.0184(9)
O007 0.0610(11) 0.0830(13) 0.1027(16) -0.0444(12) -0.0287(11) -0.0025(10)
C13 0.0631(14) 0.0551(13) 0.0438(13) -0.0185(10) -0.0068(11) -0.0233(11)
C9 0.0434(12) 0.0471(12) 0.0492(13) -0.0184(10) -0.0082(10) -0.0081(10)
C10 0.0461(12) 0.0468(12) 0.0431(12) -0.0159(9) -0.0087(10) -0.0060(10)
C12 0.0531(13) 0.0510(13) 0.0525(14) -0.0185(11) -0.0113(11) -0.0141(10)
C1 0.0459(12) 0.0505(13) 0.0496(13) -0.0112(10) -0.0050(11) -0.0129(10)
C7 0.0544(13) 0.0556(14) 0.0520(14) -0.0128(11) -0.0161(11) -0.0188(11)
C19 0.0553(14) 0.0548(14) 0.0539(15) -0.0125(12) -0.0098(12) -0.0201(12)
C20 0.0678(16) 0.0653(15) 0.0469(14) -0.0149(12) -0.0056(12) -0.0351(13)
C8 0.0542(13) 0.0563(13) 0.0485(14) -0.0138(11) -0.0117(11) -0.0195(11)
C2 0.0439(13) 0.0616(15) 0.0613(16) -0.0144(12) -0.0125(12) -0.0099(11)
C3 0.0534(14) 0.0774(17) 0.0687(17) -0.0291(14) -0.0128(13) -0.0215(13)
C11 0.0764(17) 0.0582(14) 0.0561(15) -0.0256(12) -0.0028(13) -0.0238(12)
C6 0.0670(16) 0.0601(15) 0.0670(17) -0.0247(13) -0.0237(13) -0.0129(12)
C14 0.0728(17) 0.0712(16) 0.0633(17) -0.0276(14) 0.0070(14) -0.0330(14)
C18 0.0796(17) 0.0593(15) 0.0543(15) -0.0209(12) -0.0191(13) -0.0173(13)
C26 0.086(2) 0.0636(15) 0.0447(14) -0.0061(12) -0.0194(14) -0.0327(14)
C4 0.0568(15) 0.0637(15) 0.0775(18) -0.0324(14) -0.0130(14) -0.0131(12)
C17 0.137(3) 0.0530(15) 0.0526(16) -0.0090(12) -0.0314(18) -0.0285(17)
C25 0.0773(18) 0.0783(18) 0.0587(16) -0.0253(14) -0.0019(14) -0.0406(15)
C5 0.0588(15) 0.0650(16) 0.086(2) -0.0318(15) -0.0297(14) 0.0016(13)
C16 0.138(3) 0.095(2) 0.0583(19) -0.0216(17) 0.003(2) -0.076(2)
C24 0.102(2) 0.096(2) 0.080(2) -0.0439(18) 0.0119(19) -0.0573(19)
C31 0.071(2) 0.089(2) 0.083(2) 0.0029(17) -0.0192(17) -0.0343(17)
C15 0.104(2) 0.103(2) 0.071(2) -0.0378(18) 0.0196(17) -0.066(2)
C21 0.099(2) 0.092(2) 0.083(2) -0.0267(18) -0.0356(19) -0.0331(18)
C23 0.135(3) 0.122(3) 0.080(2) -0.042(2) -0.009(2) -0.076(3)
C27 0.183(4) 0.104(3) 0.071(2) -0.0238(19) -0.040(2) -0.068(3)
C32 0.093(2) 0.087(2) 0.137(3) -0.069(2) -0.030(2) 0.0013(17)
C22 0.136(3) 0.125(3) 0.091(3) -0.027(2) -0.050(2) -0.061(3)
C28 0.346(11) 0.172(6) 0.124(5) -0.003(4) -0.117(7) -0.154(8)
C30 0.089(3) 0.146(4) 0.139(4) 0.052(3) -0.049(3) -0.061(3)
C29 0.290(10) 0.218(9) 0.156(7) 0.088(6) -0.160(8) -0.190(9)

loop_
_atom_type_symbol
_atom_type_description
_atom_type_scat_dispersion_real
_atom_type_scat_dispersion_imag
_atom_type_scat_source
C C 0.0033 0.0016 'International Tables Vol C Tables 4.2.6.8 and 6.1.1.4'
H H 0.0000 0.0000 'International Tables Vol C Tables 4.2.6.8 and 6.1.1.4'
N N 0.0061 0.0033 'International Tables Vol C Tables 4.2.6.8 and 6.1.1.4'
O O 0.0106 0.0060 'International Tables Vol C Tables 4.2.6.8 and 6.1.1.4'
S S 0.1246 0.1234 'International Tables Vol C Tables 4.2.6.8 and 6.1.1.4'

loop_
_geom_angle_atom_site_label_1
_geom_angle_atom_site_label_2
_geom_angle_atom_site_label_3
_geom_angle
O004 S001 O005 119.81(12)
O004 S001 N006 104.19(12)
O004 S001 C1 109.35(11)
O005 S001 N006 107.08(10)
O005 S001 C1 109.41(12)
N006 S001 C1 106.05(10)
C19 O002 C9 115.62(17)
C7 N006 S001 119.68(18)
C7 N006 C26 119.21(19)
C26 N006 S001 118.43(15)
C14 C13 C12 119.3(2)
C18 C13 C12 123.0(2)
C18 C13 C14 117.7(2)
O002 C9 C10 115.50(19)
C8 C9 O002 118.5(2)
C8 C9 C10 125.8(2)
C9 C10 C11 117.5(2)
C12 C10 C9 118.8(2)
C12 C10 C11 123.5(2)
C13 C12 H12 115.8
C10 C12 C13 128.3(2)
C10 C12 H12 115.8
C2 C1 S001 120.09(18)
C2 C1 C6 121.0(2)
C6 C1 S001 118.9(2)
O003 C7 N006 121.1(2)
O003 C7 C8 125.3(2)
N006 C7 C8 113.6(2)
O002 C19 C20 111.5(2)
O007 C19 O002 121.7(2)
O007 C19 C20 126.8(2)
C25 C20 C19 122.0(2)
C21 C20 C19 118.5(2)
C21 C20 C25 119.5(3)
C9 C8 C7 124.8(2)
C9 C8 H8 117.6
C7 C8 H8 117.6
C1 C2 H2 120.1
C1 C2 C3 119.8(2)
C3 C2 H2 120.1
C2 C3 H3 119.7
C2 C3 C4 120.7(3)
C4 C3 H3 119.7
C10 C11 H11A 109.5
C10 C11 H11B 109.5
C10 C11 H11C 109.5
H11A C11 H11B 109.5
H11A C11 H11C 109.5
H11B C11 H11C 109.5
C1 C6 H6 121.1
C5 C6 C1 117.8(2)
C5 C6 H6 121.1
C13 C14 H14 119.2
C15 C14 C13 121.6(3)
C15 C14 H14 119.2
C13 C18 H18 119.7
C13 C18 C17 120.6(3)
C17 C18 H18 119.7
C31 C26 N006 119.0(3)
C27 C26 N006 119.2(3)
C27 C26 C31 121.7(3)
C3 C4 C32 120.3(3)
C5 C4 C3 118.7(2)
C5 C4 C32 121.1(2)
C18 C17 H17 120.3
C16 C17 C18 119.4(3)
C16 C17 H17 120.3
C20 C25 H25 120.0
C20 C25 C24 120.1(3)
C24 C25 H25 120.0
C6 C5 H5 118.9
C4 C5 C6 122.1(2)
C4 C5 H5 118.9
C17 C16 H16 119.7
C15 C16 C17 120.6(3)
C15 C16 H16 119.7
C25 C24 H24 119.9
C23 C24 C25 120.2(3)
C23 C24 H24 119.9
C26 C31 H31 120.2
C26 C31 C30 119.6(4)
C30 C31 H31 120.2
C14 C15 H15 120.0
C16 C15 C14 120.0(3)
C16 C15 H15 120.0
C20 C21 H21 120.1
C20 C21 C22 119.9(3)
C22 C21 H21 120.1
C24 C23 H23 120.1
C22 C23 C24 119.8(3)
C22 C23 H23 120.1
C26 C27 H27 121.2
C26 C27 C28 117.7(5)
C28 C27 H27 121.2
C4 C32 H32A 109.5
C4 C32 H32B 109.5
C4 C32 H32C 109.5
H32A C32 H32B 109.5
H32A C32 H32C 109.5
H32B C32 H32C 109.5
C21 C22 H22 119.7
C23 C22 C21 120.5(3)
C23 C22 H22 119.7
C27 C28 H28 119.5
C29 C28 C27 120.9(8)
C29 C28 H28 119.5
C31 C30 H30 121.1
C29 C30 C31 117.9(6)
C29 C30 H30 121.1
C28 C29 C30 122.1(8)
C28 C29 H29 118.9
C30 C29 H29 118.9

loop_
_geom_bond_atom_site_label_1
_geom_bond_atom_site_label_2
_geom_bond_distance
S001 O004 1.422(2)
S001 O005 1.4262(19)
S001 N006 1.690(2)
S001 C1 1.748(2)
O002 C9 1.391(3)
O002 C19 1.366(3)
O003 C7 1.201(3)
N006 C7 1.405(3)
N006 C26 1.445(3)
O007 C19 1.190(3)
C13 C12 1.469(3)
C13 C14 1.395(4)
C13 C18 1.378(3)
C9 C10 1.459(3)
C9 C8 1.336(3)
C10 C12 1.339(3)
C10 C11 1.492(3)
C12 H12 0.9300
C1 C2 1.372(3)
C1 C6 1.396(3)
C7 C8 1.468(3)
C19 C20 1.476(4)
C20 C25 1.375(4)
C20 C21 1.374(4)
C8 H8 0.9300
C2 H2 0.9300
C2 C3 1.380(3)
C3 H3 0.9300
C3 C4 1.384(3)
C11 H11A 0.9600
C11 H11B 0.9600
C11 H11C 0.9600
C6 H6 0.9300
C6 C5 1.384(3)
C14 H14 0.9300
C14 C15 1.360(4)
C18 H18 0.9300
C18 C17 1.397(4)
C26 C31 1.374(4)
C26 C27 1.367(4)
C4 C5 1.376(4)
C4 C32 1.509(4)
C17 H17 0.9300
C17 C16 1.372(5)
C25 H25 0.9300
C25 C24 1.378(4)
C5 H5 0.9300
C16 H16 0.9300
C16 C15 1.357(4)
C24 H24 0.9300
C24 C23 1.367(5)
C31 H31 0.9300
C31 C30 1.393(6)
C15 H15 0.9300
C21 H21 0.9300
C21 C22 1.378(5)
C23 H23 0.9300
C23 C22 1.362(5)
C27 H27 0.9300
C27 C28 1.393(8)
C32 H32A 0.9600
C32 H32B 0.9600
C32 H32C 0.9600
C22 H22 0.9300
C28 H28 0.9300
C28 C29 1.334(10)
C30 H30 0.9300
C30 C29 1.376(10)
C29 H29 0.9300

loop_
_geom_torsion_atom_site_label_1
_geom_torsion_atom_site_label_2
_geom_torsion_atom_site_label_3
_geom_torsion_atom_site_label_4
_geom_torsion
S001 N006 C7 O003 14.4(3)
S001 N006 C7 C8 -163.10(15)
S001 N006 C26 C31 -97.4(2)
S001 N006 C26 C27 83.8(3)
S001 C1 C2 C3 179.34(18)
S001 C1 C6 C5 -179.2(2)
O002 C9 C10 C12 20.4(3)
O002 C9 C10 C11 -163.79(19)
O002 C9 C8 C7 5.5(3)
O002 C19 C20 C25 -19.3(3)
O002 C19 C20 C21 162.4(2)
O003 C7 C8 C9 16.7(4)
O004 S001 N006 C7 170.38(17)
O004 S001 N006 C26 -28.3(2)
O004 S001 C1 C2 -148.6(2)
O004 S001 C1 C6 30.4(2)
O005 S001 N006 C7 42.5(2)
O005 S001 N006 C26 -156.19(19)
O005 S001 C1 C2 -15.6(2)
O005 S001 C1 C6 163.38(19)
N006 S001 C1 C2 99.6(2)
N006 S001 C1 C6 -81.4(2)
N006 C7 C8 C9 -165.9(2)
N006 C26 C31 C30 -179.5(3)
N006 C26 C27 C28 179.6(4)
O007 C19 C20 C25 162.3(3)
O007 C19 C20 C21 -16.1(4)
C13 C14 C15 C16 1.1(5)
C13 C18 C17 C16 0.1(4)
C9 O002 C19 O007 -2.8(3)
C9 O002 C19 C20 178.69(18)
C9 C10 C12 C13 178.2(2)
C10 C9 C8 C7 -179.6(2)
C12 C13 C14 C15 -178.4(3)
C12 C13 C18 C17 177.7(2)
C1 S001 N006 C7 -74.26(19)
C1 S001 N006 C26 87.1(2)
C1 C2 C3 C4 -0.4(4)
C1 C6 C5 C4 0.1(4)
C7 N006 C26 C31 64.0(3)
C7 N006 C26 C27 -114.8(3)
C19 O002 C9 C10 87.1(2)
C19 O002 C9 C8 -97.5(2)
C19 C20 C25 C24 -179.3(2)
C19 C20 C21 C22 179.9(3)
C20 C25 C24 C23 -0.1(4)
C20 C21 C22 C23 -1.1(6)
C8 C9 C10 C12 -154.6(2)
C8 C9 C10 C11 21.3(3)
C2 C1 C6 C5 -0.3(4)
C2 C3 C4 C5 0.2(4)
C2 C3 C4 C32 -178.4(3)
C3 C4 C5 C6 -0.1(4)
C11 C10 C12 C13 2.7(4)
C6 C1 C2 C3 0.4(4)
C14 C13 C12 C10 -127.1(3)
C14 C13 C18 C17 0.8(4)
C18 C13 C12 C10 56.0(4)
C18 C13 C14 C15 -1.4(4)
C18 C17 C16 C15 -0.5(5)
C26 N006 C7 O003 -146.7(2)
C26 N006 C7 C8 35.7(3)
C26 C31 C30 C29 0.3(6)
C26 C27 C28 C29 -0.5(9)
C17 C16 C15 C14 -0.2(5)
C25 C20 C21 C22 1.5(5)
C25 C24 C23 C22 0.5(5)
C24 C23 C22 C21 0.1(6)
C31 C26 C27 C28 0.8(5)
C31 C30 C29 C28 0.1(10)
C21 C20 C25 C24 -0.9(4)
C27 C26 C31 C30 -0.7(4)
C27 C28 C29 C30 0.0(13)
C32 C4 C5 C6 178.5(3)
